data_7243048
loop_
_publ_author_name
'Zhou, Chuan-Cong'
'Liu, Hou-Ting'
'Ding, Li'
'Lu, Jing'
'Wang, Su-Na'
'Li, Yun-Wu'

_publ_section_title
;
 Proton conductivities of four low dimensional MOFs: affected by the
 amount of chelated ligands
;
_journal_issue 29
_journal_name_full CrystEngComm
_journal_page_first 5106
_journal_page_last 5115
_journal_paper_doi 10.1039/D1CE00589H
_journal_volume 23
_journal_year 2021
_chemical_formula_moiety 'C28 H44 N2 Ni3 O28'
_chemical_formula_sum 'C28 H44 N2 Ni3 O28'
_chemical_formula_weight 1032.78
_space_group_crystal_system triclinic
_space_group_IT_number 2
_space_group_name_Hall '-P 1'
_space_group_name_H-M_alt 'P -1'
_atom_sites_solution_hydrogens mixed
_audit_creation_method SHELXL-2018/3
_audit_update_record
;
2021-04-30 deposited with the CCDC.	2021-06-14 downloaded from the CCDC.
;
_cell_angle_alpha 114.548(12)
_cell_angle_beta 94.882(12)
_cell_angle_gamma 103.487(12)
_cell_formula_units_Z 1
_cell_length_a 7.0276(11)
_cell_length_b 11.7785(14)
_cell_length_c 13.2567(17)
_cell_measurement_reflns_used 1399
_cell_measurement_temperature 293(2)
_cell_measurement_theta_max 70.6340
_cell_measurement_theta_min 4.2620
_cell_volume 949.8(3)
_computing_cell_refinement 'CrysAlisPro 1.171.40.53 (Rigaku OD, 2019)'
_computing_data_collection 'CrysAlisPro 1.171.40.53 (Rigaku OD, 2019)'
_computing_data_reduction 'CrysAlisPro 1.171.40.53 (Rigaku OD, 2019)'
_computing_structure_refinement 'SHELXL-2018/3 (Sheldrick, 2018)'
_diffrn_ambient_temperature 293(2)
_diffrn_measured_fraction_theta_full 0.994
_diffrn_measured_fraction_theta_max 0.994
_diffrn_measurement_device_type 'Xcalibur, Eos, Gemini'
_diffrn_radiation_type CuK\a
_diffrn_radiation_wavelength 1.54184
_diffrn_reflns_av_R_equivalents 0.0849
_diffrn_reflns_av_unetI/netI 0.1495
_diffrn_reflns_Laue_measured_fraction_full 0.994
_diffrn_reflns_Laue_measured_fraction_max 0.994
_diffrn_reflns_limit_h_max 8
_diffrn_reflns_limit_h_min -8
_diffrn_reflns_limit_k_max 14
_diffrn_reflns_limit_k_min -10
_diffrn_reflns_limit_l_max 15
_diffrn_reflns_limit_l_min -15
_diffrn_reflns_number 5797
_diffrn_reflns_point_group_measured_fraction_full 0.994
_diffrn_reflns_point_group_measured_fraction_max 0.994
_diffrn_reflns_theta_full 67.240
_diffrn_reflns_theta_max 67.240
_diffrn_reflns_theta_min 3.746
_diffrn_source 'fine-focus sealed X-ray tube'
_exptl_absorpt_coefficient_mu 2.704
_exptl_absorpt_correction_T_max 1.00000
_exptl_absorpt_correction_T_min 0.87426
_exptl_absorpt_correction_type multi-scan
_exptl_crystal_colour green
_exptl_crystal_density_diffrn 1.806
_exptl_crystal_description block
_exptl_crystal_F_000 534
_exptl_crystal_size_max 0.080
_exptl_crystal_size_mid 0.070
_exptl_crystal_size_min 0.070
_refine_diff_density_max 0.951
_refine_diff_density_min -0.693
_refine_diff_density_rms 0.158
_refine_ls_extinction_method none
_refine_ls_goodness_of_fit_ref 1.052
_refine_ls_hydrogen_treatment constr
_refine_ls_matrix_type full
_refine_ls_number_parameters 290
_refine_ls_number_reflns 3381
_refine_ls_number_restraints 42
_refine_ls_restrained_S_all 1.061
_refine_ls_R_factor_all 0.1271
_refine_ls_R_factor_gt 0.0795
_refine_ls_shift/su_max 0.099
_refine_ls_shift/su_mean 0.004
_refine_ls_structure_factor_coef Fsqd
_refine_ls_weighting_details 'w=1/[\s^2^(Fo^2^)+(0.1223P)^2^] where P=(Fo^2^+2Fc^2^)/3'
_refine_ls_weighting_scheme calc
_refine_ls_wR_factor_gt 0.2207
_refine_ls_wR_factor_ref 0.2572
_reflns_Friedel_coverage 0.000
_reflns_number_gt 2160
_reflns_number_total 3381
_reflns_threshold_expression 'I > 2\s(I)'
_cod_data_source_file d1ce00589h2.cif
_cod_data_source_block exp_10877
_cod_depositor_comments 'Adding full bibliography for 7243047--7243050.cif.'
_cod_original_cell_volume 949.8(2)
_cod_database_code 7243048
_shelx_shelxl_version_number 2018/3
_shelx_space_group_comment
;
The symmetry employed for this shelxl refinement is uniquely defined
by the following loop, which should always be used as a source of
symmetry information in preference to the above space-group names.
They are only intended as comments.
;
_shelx_estimated_absorpt_t_min 0.813
_shelx_estimated_absorpt_t_max 0.833

loop_
_space_group_symop_operation_xyz
'x, y, z'
'-x, -y, -z'

loop_
_atom_site_label
_atom_site_type_symbol
_atom_site_fract_x
_atom_site_fract_y
_atom_site_fract_z
_atom_site_U_iso_or_equiv
_atom_site_adp_type
_atom_site_occupancy
_atom_site_site_symmetry_order
_atom_site_calc_flag
_atom_site_refinement_flags_posn
_atom_site_refinement_flags_adp
_atom_site_refinement_flags_occupancy
_atom_site_disorder_assembly
_atom_site_disorder_group
Ni1 Ni 0.500000 1.000000 0.500000 0.0123(4) Uani 1 2 d S . P . .
Ni2 Ni 0.500000 0.500000 0.000000 0.0146(5) Uani 1 2 d S . P . .
Ni3 Ni 0.000000 1.000000 1.000000 0.0318(6) Uani 1 2 d S . P . .
N1 N 0.4230(9) 0.8054(5) 0.4644(4) 0.0104(12) Uani 1 1 d . . . . .
O1 O 0.3815(9) 0.3778(5) 0.1860(4) 0.0227(12) Uani 1 1 d . . . . .
O2 O 0.4638(9) 0.5563(5) 0.1581(4) 0.0224(12) Uani 1 1 d . . . . .
O3 O 0.0757(8) 0.1984(5) 0.5436(4) 0.0217(12) Uani 1 1 d . . . . .
O4 O 0.0143(9) 0.2531(5) 0.7170(4) 0.0230(13) Uani 1 1 d . . . . .
O5 O 0.0859(9) 0.7223(5) 0.9710(4) 0.0227(13) Uani 1 1 d . . . . .
O6 O 0.0667(10) 0.8470(5) 0.8834(5) 0.0305(14) Uani 1 1 d . U . . .
O7 O 0.2485(8) 1.0180(5) 0.5715(4) 0.0197(12) Uani 1 1 d . . . . .
H7A H 0.176807 0.935170 0.566589 0.030 Uiso 1 1 d R U . . .
H7C H 0.163467 1.044938 0.531039 0.030 Uiso 1 1 d R U . . .
O8 O 0.3217(8) 0.9510(5) 0.3422(4) 0.0224(12) Uani 1 1 d . . . . .
H8A H 0.261004 0.858095 0.302710 0.034 Uiso 1 1 d R U . . .
H8C H 0.404195 0.978615 0.297610 0.034 Uiso 1 1 d R U . . .
O9 O 0.4573(9) 0.6733(5) 0.0055(4) 0.0233(12) Uani 1 1 d . . . . .
H9B H 0.327337 0.677459 0.020714 0.035 Uiso 1 1 d R U . . .
H9C H 0.557787 0.747056 0.064674 0.035 Uiso 1 1 d R U . . .
O10 O 0.1967(8) 0.4078(6) -0.0560(5) 0.0284(14) Uani 1 1 d . . . . .
H10B H 0.165145 0.367177 -0.137325 0.043 Uiso 1 1 d R U . . .
H10C H 0.159547 0.342456 -0.030035 0.043 Uiso 1 1 d R U . . .
O11 O 0.3024(12) 1.1013(6) 1.0796(6) 0.052(2) Uani 1 1 d . . . . .
H11A H 0.384752 1.049873 1.040836 0.078 Uiso 1 1 d R U . . .
H11C H 0.321711 1.116019 1.157076 0.078 Uiso 1 1 d R U . . .
O12 O 0.0318(13) 1.0794(6) 0.8882(5) 0.053(2) Uani 1 1 d . . . . .
H12A H 0.065523 1.020463 0.821536 0.079 Uiso 1 1 d R U . . .
H12B H -0.092287 1.093024 0.867661 0.079 Uiso 1 1 d R U . . .
O13 O 0.1839(12) 0.1537(7) 0.3344(6) 0.053(2) Uani 1 1 d . . . . .
H13C H 0.137053 0.157664 0.392456 0.064 Uiso 1 1 d R U . . .
H13A H 0.304595 0.152614 0.343065 0.064 Uiso 1 1 d R U . . .
O14 O 0.521(2) 0.9781(14) 0.1567(13) 0.046(4) Uani 0.5 1 d . . P A 1
H14C H 0.469792 0.969413 0.209800 0.056 Uiso 0.5 1 d R U P A 1
H14A H 0.513972 0.903564 0.104350 0.056 Uiso 0.5 1 d R U P A 1
O14' O 0.615(4) 0.940(3) 0.178(3) 0.142(11) Uani 0.5 1 d . U P B 2
H14G H 0.579393 0.861126 0.127163 0.171 Uiso 0.5 1 d R U P B 2
H14H H 0.542735 0.945878 0.227143 0.171 Uiso 0.5 1 d R U P B 2
C1 C 0.4142(10) 0.4981(7) 0.2169(6) 0.0115(14) Uani 1 1 d . U . . .
C2 C 0.3915(10) 0.5856(6) 0.3332(6) 0.0099(13) Uani 1 1 d . . . . .
C3 C 0.4374(10) 0.7188(7) 0.3636(6) 0.0155(15) Uani 1 1 d . . . . .
H3 H 0.479518 0.748215 0.311726 0.019 Uiso 1 1 calc R U . . .
C4 C 0.3659(11) 0.7621(7) 0.5386(6) 0.0144(15) Uani 1 1 d . . . . .
H4 H 0.363055 0.823242 0.610360 0.017 Uiso 1 1 calc R U . . .
C5 C 0.3099(10) 0.6295(7) 0.5149(6) 0.0098(13) Uani 1 1 d . . . . .
C6 C 0.3306(10) 0.5425(6) 0.4110(6) 0.0102(13) Uani 1 1 d . . . . .
H6 H 0.303523 0.454365 0.393066 0.012 Uiso 1 1 calc R U . . .
C7 C 0.2349(10) 0.5919(7) 0.6026(6) 0.0104(14) Uani 1 1 d . . . . .
C8 C 0.1987(10) 0.6809(7) 0.7004(6) 0.0127(14) Uani 1 1 d . U . . .
H8 H 0.224129 0.767374 0.713085 0.015 Uiso 1 1 calc R U . . .
C9 C 0.1255(10) 0.6457(6) 0.7807(6) 0.0115(14) Uani 1 1 d . U . . .
C10 C 0.0885(10) 0.5167(7) 0.7621(6) 0.0111(14) Uani 1 1 d . . . . .
H10A H 0.042584 0.492377 0.816065 0.013 Uiso 1 1 calc R U . . .
C11 C 0.1194(10) 0.4237(7) 0.6633(6) 0.0113(14) Uani 1 1 d . . . . .
C12 C 0.1916(10) 0.4605(6) 0.5839(5) 0.0098(13) Uani 1 1 d . . . . .
H12 H 0.211716 0.398168 0.517646 0.012 Uiso 1 1 calc R U . . .
C13 C 0.0911(11) 0.7451(7) 0.8865(6) 0.0174(16) Uani 1 1 d . U . . .
C14 C 0.0644(10) 0.2818(6) 0.6398(6) 0.0115(14) Uani 1 1 d . U . . .

loop_
_atom_site_aniso_label
_atom_site_aniso_U_11
_atom_site_aniso_U_22
_atom_site_aniso_U_33
_atom_site_aniso_U_23
_atom_site_aniso_U_13
_atom_site_aniso_U_12
Ni1 0.0234(10) 0.0040(8) 0.0095(8) 0.0033(7) 0.0067(7) 0.0020(7)
Ni2 0.0281(10) 0.0108(9) 0.0059(8) 0.0042(7) 0.0068(7) 0.0059(8)
Ni3 0.0706(17) 0.0120(10) 0.0173(10) 0.0061(9) 0.0248(11) 0.0152(10)
N1 0.022(3) 0.007(3) 0.004(3) 0.002(2) 0.005(2) 0.007(2)
O1 0.035(3) 0.014(3) 0.014(3) 0.001(2) 0.013(2) 0.005(2)
O2 0.044(4) 0.019(3) 0.011(3) 0.010(2) 0.014(2) 0.011(3)
O3 0.037(3) 0.007(3) 0.019(3) 0.003(2) 0.010(2) 0.006(2)
O4 0.038(3) 0.015(3) 0.018(3) 0.013(2) 0.006(2) 0.002(2)
O5 0.042(4) 0.018(3) 0.012(3) 0.007(2) 0.014(2) 0.013(3)
O6 0.054(3) 0.017(3) 0.020(3) 0.007(2) 0.020(2) 0.008(2)
O7 0.028(3) 0.010(3) 0.026(3) 0.011(2) 0.011(2) 0.007(2)
O8 0.031(3) 0.015(3) 0.019(3) 0.010(2) 0.005(2) -0.001(2)
O9 0.039(3) 0.012(3) 0.021(3) 0.007(2) 0.012(3) 0.011(2)
O10 0.031(3) 0.034(3) 0.017(3) 0.015(3) 0.003(2) -0.002(3)
O11 0.075(6) 0.028(4) 0.038(4) 0.004(3) 0.017(4) 0.008(4)
O12 0.109(7) 0.026(4) 0.029(4) 0.014(3) 0.033(4) 0.021(4)
O13 0.080(6) 0.056(5) 0.046(4) 0.033(4) 0.029(4) 0.036(4)
O14 0.055(10) 0.037(8) 0.038(8) 0.004(7) 0.013(7) 0.020(7)
O14' 0.139(14) 0.142(14) 0.122(13) 0.049(10) 0.068(10) 0.004(9)
C1 0.0119(16) 0.0102(16) 0.0120(16) 0.0046(11) 0.0032(10) 0.0032(10)
C2 0.012(3) 0.007(3) 0.010(3) 0.001(3) 0.004(3) 0.006(3)
C3 0.016(4) 0.021(4) 0.011(3) 0.010(3) 0.005(3) 0.002(3)
C4 0.024(4) 0.010(3) 0.008(3) 0.003(3) 0.007(3) 0.006(3)
C5 0.014(3) 0.010(3) 0.008(3) 0.005(3) 0.004(3) 0.005(3)
C6 0.014(3) 0.005(3) 0.013(3) 0.006(3) 0.002(3) 0.003(3)
C7 0.014(3) 0.012(4) 0.009(3) 0.006(3) 0.004(3) 0.006(3)
C8 0.021(3) 0.007(3) 0.010(3) 0.004(2) 0.007(2) 0.004(2)
C9 0.020(3) 0.004(3) 0.009(3) 0.000(2) 0.003(2) 0.006(2)
C10 0.015(3) 0.011(3) 0.008(3) 0.005(3) 0.002(3) 0.004(3)
C11 0.011(3) 0.013(3) 0.006(3) 0.005(3) -0.002(3) -0.003(3)
C12 0.019(3) 0.007(3) 0.004(3) 0.002(3) 0.003(3) 0.005(3)
C13 0.0187(18) 0.0161(18) 0.0176(18) 0.0080(11) 0.0037(10) 0.0049(11)
C14 0.016(3) 0.005(3) 0.015(3) 0.006(2) 0.002(2) 0.002(2)

loop_
_atom_type_symbol
_atom_type_description
_atom_type_scat_dispersion_real
_atom_type_scat_dispersion_imag
_atom_type_scat_source
C C 0.0181 0.0091 'International Tables Vol C Tables 4.2.6.8 and 6.1.1.4'
H H 0.0000 0.0000 'International Tables Vol C Tables 4.2.6.8 and 6.1.1.4'
N N 0.0311 0.0180 'International Tables Vol C Tables 4.2.6.8 and 6.1.1.4'
O O 0.0492 0.0322 'International Tables Vol C Tables 4.2.6.8 and 6.1.1.4'
Ni Ni -3.0029 0.5091 'International Tables Vol C Tables 4.2.6.8 and 6.1.1.4'

loop_
_geom_angle_atom_site_label_1
_geom_angle_atom_site_label_2
_geom_angle_atom_site_label_3
_geom_angle
_geom_angle_site_symmetry_1
_geom_angle_site_symmetry_3
_geom_angle_publ_flag
N1 Ni1 N1 180.00(10) . 2_676 ?
N1 Ni1 O7 90.3(2) . 2_676 ?
N1 Ni1 O7 89.7(2) 2_676 2_676 ?
N1 Ni1 O7 89.7(2) . . ?
N1 Ni1 O7 90.3(2) 2_676 . ?
O7 Ni1 O7 180.0 2_676 . ?
N1 Ni1 O8 90.1(2) . . ?
N1 Ni1 O8 89.9(2) 2_676 . ?
O7 Ni1 O8 91.7(2) 2_676 . ?
O7 Ni1 O8 88.3(2) . . ?
N1 Ni1 O8 89.9(2) . 2_676 ?
N1 Ni1 O8 90.1(2) 2_676 2_676 ?
O7 Ni1 O8 88.3(2) 2_676 2_676 ?
O7 Ni1 O8 91.7(2) . 2_676 ?
O8 Ni1 O8 180.00(18) . 2_676 ?
O2 Ni2 O2 180.0 2_665 . ?
O2 Ni2 O10 90.6(2) 2_665 . ?
O2 Ni2 O10 89.4(2) . . ?
O2 Ni2 O10 89.4(2) 2_665 2_665 ?
O2 Ni2 O10 90.6(2) . 2_665 ?
O10 Ni2 O10 180.0 . 2_665 ?
O2 Ni2 O9 89.9(2) 2_665 2_665 ?
O2 Ni2 O9 90.1(2) . 2_665 ?
O10 Ni2 O9 89.5(2) . 2_665 ?
O10 Ni2 O9 90.5(2) 2_665 2_665 ?
O2 Ni2 O9 90.1(2) 2_665 . ?
O2 Ni2 O9 89.9(2) . . ?
O10 Ni2 O9 90.5(2) . . ?
O10 Ni2 O9 89.5(2) 2_665 . ?
O9 Ni2 O9 180.0(3) 2_665 . ?
O6 Ni3 O6 180.0 . 2_577 ?
O6 Ni3 O12 93.9(2) . 2_577 ?
O6 Ni3 O12 86.1(2) 2_577 2_577 ?
O6 Ni3 O12 86.1(2) . . ?
O6 Ni3 O12 93.9(2) 2_577 . ?
O12 Ni3 O12 180.0 2_577 . ?
O6 Ni3 O11 86.9(3) . 2_577 ?
O6 Ni3 O11 93.1(3) 2_577 2_577 ?
O12 Ni3 O11 89.0(3) 2_577 2_577 ?
O12 Ni3 O11 91.0(3) . 2_577 ?
O6 Ni3 O11 93.1(3) . . ?
O6 Ni3 O11 86.9(3) 2_577 . ?
O12 Ni3 O11 91.0(3) 2_577 . ?
O12 Ni3 O11 89.0(3) . . ?
O11 Ni3 O11 180.0(3) 2_577 . ?
C4 N1 C3 118.2(6) . . ?
C4 N1 Ni1 123.3(4) . . ?
C3 N1 Ni1 118.4(5) . . ?
C1 O2 Ni2 134.6(5) . . ?
C13 O6 Ni3 130.6(5) . . ?
O1 C1 O2 125.9(6) . . ?
O1 C1 C2 119.9(6) . . ?
O2 C1 C2 114.1(6) . . ?
C6 C2 C3 118.7(6) . . ?
C6 C2 C1 124.3(6) . . ?
C3 C2 C1 117.0(6) . . ?
N1 C3 C2 122.2(6) . . ?
N1 C4 C5 123.9(6) . . ?
C6 C5 C4 116.5(6) . . ?
C6 C5 C7 124.4(6) . . ?
C4 C5 C7 119.0(6) . . ?
C5 C6 C2 120.3(6) . . ?
C8 C7 C12 118.0(6) . . ?
C8 C7 C5 122.0(6) . . ?
C12 C7 C5 119.9(6) . . ?
C7 C8 C9 122.1(6) . . ?
C10 C9 C8 119.0(6) . . ?
C10 C9 C13 120.3(6) . . ?
C8 C9 C13 120.7(6) . . ?
C9 C10 C11 120.5(6) . . ?
C12 C11 C10 119.7(6) . . ?
C12 C11 C14 120.2(6) . . ?
C10 C11 C14 120.1(6) . . ?
C11 C12 C7 120.7(6) . . ?
O5 C13 O6 124.8(7) . . ?
O5 C13 C9 118.7(6) . . ?
O6 C13 C9 116.5(6) . . ?
O4 C14 O3 123.5(6) . . ?
O4 C14 C11 118.5(6) . . ?
O3 C14 C11 118.0(6) . . ?

loop_
_geom_bond_atom_site_label_1
_geom_bond_atom_site_label_2
_geom_bond_distance
_geom_bond_site_symmetry_2
_geom_bond_publ_flag
Ni1 N1 2.061(5) . ?
Ni1 N1 2.061(5) 2_676 ?
Ni1 O7 2.088(5) 2_676 ?
Ni1 O7 2.088(5) . ?
Ni1 O8 2.120(5) . ?
Ni1 O8 2.120(5) 2_676 ?
Ni2 O2 1.978(5) 2_665 ?
Ni2 O2 1.978(5) . ?
Ni2 O10 2.062(6) . ?
Ni2 O10 2.062(6) 2_665 ?
Ni2 O9 2.104(5) 2_665 ?
Ni2 O9 2.104(5) . ?
Ni3 O6 2.015(5) . ?
Ni3 O6 2.015(5) 2_577 ?
Ni3 O12 2.057(6) 2_577 ?
Ni3 O12 2.057(6) . ?
Ni3 O11 2.108(8) 2_577 ?
Ni3 O11 2.108(8) . ?
N1 C4 1.333(8) . ?
N1 C3 1.333(9) . ?
O1 C1 1.256(8) . ?
O2 C1 1.255(8) . ?
O3 C14 1.269(8) . ?
O4 C14 1.257(8) . ?
O5 C13 1.257(9) . ?
O6 C13 1.269(9) . ?
C1 C2 1.505(9) . ?
C2 C6 1.383(9) . ?
C2 C3 1.394(10) . ?
C4 C5 1.405(9) . ?
C5 C6 1.379(9) . ?
C5 C7 1.500(9) . ?
C7 C8 1.377(9) . ?
C7 C12 1.413(9) . ?
C8 C9 1.390(9) . ?
C9 C10 1.390(9) . ?
C9 C13 1.490(10) . ?
C10 C11 1.389(10) . ?
C11 C12 1.386(9) . ?
C11 C14 1.511(9) . ?

loop_
_geom_hbond_atom_site_label_D
_geom_hbond_atom_site_label_H
_geom_hbond_atom_site_label_A
_geom_hbond_distance_DH
_geom_hbond_distance_HA
_geom_hbond_distance_DA
_geom_hbond_angle_DHA
_geom_hbond_site_symmetry_A
_geom_hbond_publ_flag
O7 H7A O3 0.96 2.03 2.735(7) 129.1 2_566 yes
O7 H7C O3 0.96 1.99 2.812(7) 142.3 1_565 yes
O8 H8A O4 0.96 1.99 2.727(7) 131.6 2_566 yes
O8 H8C O14^a 0.96 2.10 3.024(17) 160.5 . yes
O8 H8C O14'^b 0.96 2.24 3.11(3) 149.4 . yes
O9 H9B O5 0.96 2.03 2.842(8) 141.5 1_554 yes
O9 H9C O14^a 0.96 2.57 3.198(15) 123.6 . yes
O9 H9C O14'^b 0.96 2.05 2.88(3) 143.3 . yes
O10 H10B O4 0.96 1.87 2.778(7) 157.2 1_554 yes
O10 H10C O5 0.96 2.07 2.821(8) 133.9 2_566 yes
O11 H11A O14^a 0.96 2.66 3.315(17) 125.8 2_676 yes
O11 H11C O13 0.96 2.53 3.388(10) 149.3 1_566 yes
O12 H12A O13 0.96 2.40 3.019(10) 122.2 2_566 yes
O12 H12A O14'^b 0.96 2.18 2.73(3) 114.9 2_676 yes
O13 H13C O3 0.85 1.97 2.807(9) 168.4 . yes
O13 H13A O8 0.85 2.40 2.813(9) 110.5 1_545 yes
O14^a H14C^a O8 0.85 2.18 3.024(17) 176.2 . yes
O14^a H14A^a O9 0.85 2.38 3.198(15) 160.3 . yes
O14'^b H14G^b O9 0.85 2.04 2.88(3) 172.6 . yes
O14'^b H14H^b O8 0.85 2.26 3.11(3) 173.8 . yes
